data_4116344
loop_
_publ_author_name
'Larry R. Falvello'
'Michael A. Hitchman'
'Fernando Palacio'
'Isabel Pascual'
'Arthur J. Schultz'
'Horst Stratemeier'
'Milagros Tom\'as'
'Esteban P. Urriolabeitia'
'Dianna M. Young'

_publ_section_title
;
 Tunable Molecular Distortion in a Nickel Complex Coupled to a Reversible
 Phase Transition in the Crystalline State
;
_journal_name_full 'Journal of the American Chemical Society'
_journal_page_first 2808
_journal_page_last 2819
_journal_paper_doi 10.1021/ja983247t
_journal_volume 121
_journal_year 1999
_chemical_formula_sum 'C6 H16 N10 Ni O6'
_chemical_formula_weight 383.00
_chemical_name_systematic
; 
 ? 
;
_space_group_IT_number 69
_symmetry_cell_setting orthorhombic
_symmetry_space_group_name_Hall '-F 2 2'
_symmetry_space_group_name_H-M 'F m m m'
_atom_sites_solution_hydrogens difmap
_atom_sites_solution_primary direct
_atom_sites_solution_secondary difmap
_audit_creation_method SHELXL
_cell_angle_alpha 90.00
_cell_angle_beta 90.00
_cell_angle_gamma 90.00
_cell_formula_units_Z 4
_cell_length_a 12.0551(6)
_cell_length_b 7.2825(6)
_cell_length_c 16.0779(7)
_cell_measurement_reflns_used 25
_cell_measurement_temperature 298(1)
_cell_measurement_theta_max 15.65
_cell_measurement_theta_min 12.05
_cell_volume 1411.50(15)
_computing_cell_refinement cad4/pc
_computing_data_collection cad4/pc
_computing_data_reduction 'xcad4b (Harms, 1996)'
_computing_molecular_graphics XPW
_computing_publication_material CIFTAB
_computing_structure_refinement 'SHELXL-93 (Sheldrick, 1993)'
_computing_structure_solution 'SHELXS-86 (Sheldrick, 1990)'
_diffrn_ambient_temperature 298(1)
_diffrn_measurement_device 'Nonius CAD4'
_diffrn_measurement_method 'omega-2theta scan'
_diffrn_radiation_monochromator graphite
_diffrn_radiation_source 'fine-focus sealed tube'
_diffrn_radiation_type MoK\a
_diffrn_radiation_wavelength 0.71073
_diffrn_reflns_av_R_equivalents 0.0000
_diffrn_reflns_av_sigmaI/netI 0.0330
_diffrn_reflns_limit_h_max 16
_diffrn_reflns_limit_h_min 0
_diffrn_reflns_limit_k_max 10
_diffrn_reflns_limit_k_min 0
_diffrn_reflns_limit_l_max 0
_diffrn_reflns_limit_l_min -22
_diffrn_reflns_number 595
_diffrn_reflns_theta_max 29.96
_diffrn_reflns_theta_min 2.53
_diffrn_standards_number 3
_exptl_absorpt_coefficient_mu 1.428
_exptl_absorpt_correction_type psi-scans
_exptl_crystal_colour violet
_exptl_crystal_density_diffrn 1.802
_exptl_crystal_description 'regular block'
_exptl_crystal_F_000 792
_refine_diff_density_max 0.375
_refine_diff_density_min -0.274
_refine_diff_density_rms 0.075
_refine_ls_extinction_method none
_refine_ls_goodness_of_fit_all 1.087
_refine_ls_goodness_of_fit_obs 1.116
_refine_ls_hydrogen_treatment free
_refine_ls_matrix_type full
_refine_ls_number_parameters 49
_refine_ls_number_reflns 544
_refine_ls_number_restraints 0
_refine_ls_restrained_S_all 1.124
_refine_ls_restrained_S_obs 1.116
_refine_ls_R_factor_all 0.0593
_refine_ls_R_factor_obs 0.0382
_refine_ls_shift/esd_max 0.000
_refine_ls_shift/esd_mean 0.000
_refine_ls_structure_factor_coef Fsqd
_refine_ls_weighting_details 'w=1/[\s^2^(Fo^2^)+(0.0505P)^2^+0.2521P] where P=(Fo^2^+2Fc^2^)/3'
_refine_ls_weighting_scheme calc
_refine_ls_wR_factor_all 0.1032
_refine_ls_wR_factor_obs 0.0914
_reflns_number_observed 483
_reflns_number_total 595
_reflns_observed_criterion >2sigma(I)
_cod_data_source_file ja983247t_4.cif
_cod_data_source_block 2a
_cod_depositor_comments
;
The following automatic conversions were performed:

'_refine_ls_weighting_scheme' value 'calc
w=1/[\s^2^(Fo^2^)+(0.0505P)^2^+0.2521P] where P=(Fo^2^+2Fc^2^)/3' was
changed to 'calc'. New tag '_refine_ls_weighting_details' was
created. The value of the new tag was set to
'w=1/[\s^2^(Fo^2^)+(0.0505P)^2^+0.2521P] where P=(Fo^2^+2Fc^2^)/3'.

Automatic conversion script
Id: cif_fix_values 3143 2015-03-26 13:38:13Z robertas 
;
_cod_original_cell_volume 1411.5(2)
_cod_database_code 4116344

loop_
_symmetry_equiv_pos_as_xyz
'x, y, z'
'-x, -y, z'
'x, -y, -z'
'-x, y, -z'
'x, y+1/2, z+1/2'
'-x, -y+1/2, z+1/2'
'x, -y+1/2, -z+1/2'
'-x, y+1/2, -z+1/2'
'x+1/2, y, z+1/2'
'-x+1/2, -y, z+1/2'
'x+1/2, -y, -z+1/2'
'-x+1/2, y, -z+1/2'
'x+1/2, y+1/2, z'
'-x+1/2, -y+1/2, z'
'x+1/2, -y+1/2, -z'
'-x+1/2, y+1/2, -z'
'-x, -y, -z'
'x, y, -z'
'-x, y, z'
'x, -y, z'
'-x, -y+1/2, -z+1/2'
'x, y+1/2, -z+1/2'
'-x, y+1/2, z+1/2'
'x, -y+1/2, z+1/2'
'-x+1/2, -y, -z+1/2'
'x+1/2, y, -z+1/2'
'-x+1/2, y, z+1/2'
'x+1/2, -y, z+1/2'
'-x+1/2, -y+1/2, -z'
'x+1/2, y+1/2, -z'
'-x+1/2, y+1/2, z'
'x+1/2, -y+1/2, z'

loop_
_atom_site_aniso_label
_atom_site_aniso_U_11
_atom_site_aniso_U_22
_atom_site_aniso_U_33
_atom_site_aniso_U_23
_atom_site_aniso_U_13
_atom_site_aniso_U_12
Ni1 0.0124(3) 0.0676(6) 0.0249(4) 0.000 0.000 0.000
N2 0.0196(11) 0.073(2) 0.0349(13) 0.000 0.000 -0.0038(13)
N1 0.0145(14) 0.076(3) 0.018(2) 0.000 0.000 0.000
C2 0.0203(12) 0.055(2) 0.0214(12) 0.000 -0.0021(10) 0.000
O2 0.0159(9) 0.109(2) 0.0236(11) 0.000 -0.0014(8) 0.000
N3 0.0183(11) 0.062(2) 0.0178(11) 0.000 -0.0022(8) 0.000
C4 0.025(2) 0.045(2) 0.021(2) 0.000 0.000 0.000
O4 0.035(2) 0.082(2) 0.0154(13) 0.000 0.000 0.000

loop_
_atom_site_label
_atom_site_type_symbol
_atom_site_fract_x
_atom_site_fract_y
_atom_site_fract_z
_atom_site_U_iso_or_equiv
_atom_site_thermal_displace_type
_atom_site_occupancy
_atom_site_calc_flag
_atom_site_refinement_flags
Ni1 Ni 0.0000 0.0000 0.0000 0.0350(3) Uani 1 d S
N2 N 0.1194(2) 0.2039(5) 0.0000 0.0424(8) Uani 1 d S
H20 H 0.1014(53) 0.3012(89) 0.0000 0.114(14) Uiso 1 d S
H21 H 0.1618(30) 0.1894(58) -0.0409(23) 0.114(14) Uiso 1 d .
N1 N 0.0000 0.0000 -0.1426(2) 0.0362(9) Uani 1 d S
C2 C -0.0970(2) 0.0000 -0.1859(2) 0.0322(6) Uani 1 d S
O2 O -0.1890(2) 0.0000 -0.15186(13) 0.0494(7) Uani 1 d S
N3 N -0.0944(2) 0.0000 -0.27159(14) 0.0326(6) Uani 1 d S
H3 H -0.1581(29) 0.0000 -0.2960(21) 0.031(9) Uiso 1 d S
C4 C 0.0000 0.0000 -0.3178(2) 0.0304(9) Uani 1 d S
O4 O 0.0000 0.0000 -0.3935(2) 0.0439(8) Uani 1 d S

loop_
_atom_type_symbol
_atom_type_description
_atom_type_scat_dispersion_real
_atom_type_scat_dispersion_imag
_atom_type_scat_source
C C 0.0033 0.0016 'International Tables Vol C Tables 4.2.6.8 and 6.1.1.4'
H H 0.0000 0.0000 'International Tables Vol C Tables 4.2.6.8 and 6.1.1.4'
N N 0.0061 0.0033 'International Tables Vol C Tables 4.2.6.8 and 6.1.1.4'
O O 0.0106 0.0060 'International Tables Vol C Tables 4.2.6.8 and 6.1.1.4'
Ni Ni 0.3393 1.1124 'International Tables Vol C Tables 4.2.6.8 and 6.1.1.4'

loop_
_geom_angle_atom_site_label_1
_geom_angle_atom_site_label_2
_geom_angle_atom_site_label_3
_geom_angle
_geom_angle_site_symmetry_1
_geom_angle_site_symmetry_3
N2 Ni1 N2 91.8(2) 17 19
N2 Ni1 N2 180.0 17 .
N2 Ni1 N1 90.0 . .
N1 Ni1 N1 180.0 . 17
Ni1 N2 H20 118.9(50) . .
Ni1 N2 H21 109.5(27) . .
H20 N2 H21 107.3(39) . .
C2 N1 C2 118.5(3) . 2
C2 N1 Ni1 120.8(2) . .
O2 C2 N1 123.0(3) . .
O2 C2 N3 117.5(2) . .
N1 C2 N3 119.5(3) . .
C4 N3 C2 124.4(3) . .
C4 N3 H3 119.8(23) . .
C2 N3 H3 115.8(23) . .
O4 C4 N3 123.1(2) . .
N3 C4 N3 113.7(3) 2 .

loop_
_geom_bond_atom_site_label_1
_geom_bond_atom_site_label_2
_geom_bond_distance
_geom_bond_site_symmetry_2
Ni1 N2 2.068(3) .
Ni1 N1 2.293(3) .
N2 H20 0.74(6) .
N2 H21 0.84(4) .
N1 C2 1.361(3) .
C2 O2 1.237(3) .
C2 N3 1.378(4) .
N3 C4 1.360(3) .
N3 H3 0.86(4) .
C4 O4 1.216(5) .
C4 N3 1.360(3) 2
